data_2222592
loop_
_publ_author_name
'Shah Bakhtiar, Nasir'
'Akmam A. Bakar, Maizathul'
'Abdullah, Zanariah'
'Ng, Seik Weng'

_publ_section_title
;
 2-(2-Naphthyloxy)pyrimidine
;
_journal_coeditor_code BT2997
_journal_issue 8
_journal_name_full 'Acta Crystallographica Section E'
_journal_page_first o1881
_journal_paper_doi 10.1107/S1600536809026592
_journal_volume 65
_journal_year 2009
_chemical_formula_iupac 'C14 H10 N2 O'
_chemical_formula_moiety 'C14 H10 N2 O'
_chemical_formula_sum 'C14 H10 N2 O'
_chemical_formula_weight 222.24
_chemical_name_systematic
;
2-(2-Naphthyloxy)pyrimidine
;
_space_group_IT_number 41
_symmetry_cell_setting orthorhombic
_symmetry_space_group_name_Hall 'A 2 -2ab'
_symmetry_space_group_name_H-M 'A b a 2'
_atom_sites_solution_hydrogens geom
_atom_sites_solution_primary direct
_atom_sites_solution_secondary difmap
_audit_creation_method SHELXL-97
_cell_angle_alpha 90.00
_cell_angle_beta 90.00
_cell_angle_gamma 90.00
_cell_formula_units_Z 8
_cell_length_a 13.0119(3)
_cell_length_b 22.4944(5)
_cell_length_c 7.5355(2)
_cell_measurement_reflns_used 3105
_cell_measurement_temperature 120(2)
_cell_measurement_theta_max 28.0
_cell_measurement_theta_min 2.4
_cell_volume 2205.60(9)
_computing_cell_refinement 'SAINT (Bruker, 2008)'
_computing_data_collection 'APEX2 (Bruker, 2008)'
_computing_data_reduction 'SAINT (Bruker, 2008)'
_computing_molecular_graphics 'X-SEED (Barbour, 2001)'
_computing_publication_material 'publCIF (Westrip, 2009)'
_computing_structure_refinement 'SHELXL97 (Sheldrick, 2008)'
_computing_structure_solution 'SHELXS97 (Sheldrick, 2008)'
_diffrn_ambient_temperature 120(2)
_diffrn_measured_fraction_theta_full 0.999
_diffrn_measured_fraction_theta_max 0.999
_diffrn_measurement_device_type 'Bruker SMART APEX'
_diffrn_measurement_method \w
_diffrn_radiation_monochromator graphite
_diffrn_radiation_source 'fine-focus sealed tube'
_diffrn_radiation_type MoK\a
_diffrn_radiation_wavelength 0.71073
_diffrn_reflns_av_R_equivalents 0.0255
_diffrn_reflns_av_sigmaI/netI 0.0185
_diffrn_reflns_limit_h_max 16
_diffrn_reflns_limit_h_min -16
_diffrn_reflns_limit_k_max 29
_diffrn_reflns_limit_k_min -29
_diffrn_reflns_limit_l_max 9
_diffrn_reflns_limit_l_min -9
_diffrn_reflns_number 7375
_diffrn_reflns_theta_full 27.50
_diffrn_reflns_theta_max 27.50
_diffrn_reflns_theta_min 1.81
_diffrn_standards_decay_% 0
_diffrn_standards_interval_count 0
_diffrn_standards_interval_time 0
_diffrn_standards_number 0
_exptl_absorpt_coefficient_mu 0.087
_exptl_absorpt_correction_type none
_exptl_crystal_colour Colorless
_exptl_crystal_density_diffrn 1.339
_exptl_crystal_density_method 'not measured'
_exptl_crystal_description Block
_exptl_crystal_F_000 928
_exptl_crystal_size_max 0.35
_exptl_crystal_size_mid 0.25
_exptl_crystal_size_min 0.15
_refine_diff_density_max 0.192
_refine_diff_density_min -0.176
_refine_ls_extinction_method none
_refine_ls_goodness_of_fit_ref 1.033
_refine_ls_hydrogen_treatment constr
_refine_ls_matrix_type full
_refine_ls_number_parameters 154
_refine_ls_number_reflns 1366
_refine_ls_number_restraints 1
_refine_ls_restrained_S_all 1.033
_refine_ls_R_factor_all 0.0330
_refine_ls_R_factor_gt 0.0293
_refine_ls_shift/su_max 0.001
_refine_ls_shift/su_mean 0.001
_refine_ls_structure_factor_coef Fsqd
_refine_ls_weighting_details 'calc w=1/[\s^2^(Fo^2^)+(0.0476P)^2^+0.7203P] where P=(Fo^2^+2Fc^2^)/3'
_refine_ls_weighting_scheme calc
_refine_ls_wR_factor_gt 0.0777
_refine_ls_wR_factor_ref 0.0805
_reflns_number_gt 1271
_reflns_number_total 1366
_reflns_threshold_expression I>2\s(I)
_cod_data_source_file bt2997.cif
_cod_data_source_block I
_cod_depositor_comments
;
The following automatic conversions were performed:
'_symmetry_cell_setting' value 'Orthorhombic' changed to 'orthorhombic'
according to '/home/saulius/struct/CIF-dictionaries/cif_core.dic'
dictionary named 'cif_core.dic' version 2.4.1 from
2010-06-29.

'_exptl_absorpt_correction_type' value 'None' changed to
'none' according to '/home/saulius/struct/CIF-dictionaries/cif_core.dic'
dictionary named 'cif_core.dic' version 2.4.1 from 2010-06-29.

Automatic conversion script
Id: cif_fix_enum 1527 2010-12-29 10:47:43Z saulius 

The following automatic conversions were performed:

'_symmetry_cell_setting' value 'Orthorhombic' changed to
'orthorhombic' according to
/home/saulius/struct/CIF-dictionaries/cif_core.dic dictionary named
'cif_core.dic' version 2.4.1 from
2010-06-29.

'_exptl_absorpt_correction_type' value 'None' changed to
'none' according to
/home/saulius/struct/CIF-dictionaries/cif_core.dic dictionary named
'cif_core.dic' version 2.4.1 from 2010-06-29.

Automatic conversion script
Id: cif_fix_values 1715 2011-07-08 13:25:40Z adriana 
;
_cod_original_sg_symbol_Hall 'A 2 -2ac'
_cod_database_code 2222592
_cod_database_fobs_code 2222592

loop_
_symmetry_equiv_pos_as_xyz
'x, y, z'
'-x, -y, z'
'x+1/2, -y+1/2, z'
'-x+1/2, y+1/2, z'
'x, y+1/2, z+1/2'
'-x, -y+1/2, z+1/2'
'x+1/2, -y+1, z+1/2'
'-x+1/2, y+1, z+1/2'

loop_
_atom_site_type_symbol
_atom_site_label
_atom_site_fract_x
_atom_site_fract_y
_atom_site_fract_z
_atom_site_U_iso_or_equiv
_atom_site_adp_type
_atom_site_calc_flag
_atom_site_refinement_flags
_atom_site_occupancy
_atom_site_disorder_assembly
_atom_site_disorder_group
O O1 0.05750(10) 0.07574(6) 0.49878(19) 0.0292(3) Uani d . 1 . .
N N1 0.15301(12) 0.04684(7) 0.7306(2) 0.0289(4) Uani d . 1 . .
N N2 -0.00893(12) 0.09426(7) 0.7772(2) 0.0282(3) Uani d . 1 . .
C C1 0.06580(13) 0.07234(7) 0.6787(2) 0.0225(4) Uani d . 1 . .
C C2 0.16628(15) 0.04528(9) 0.9060(3) 0.0343(5) Uani d . 1 . .
H H2 0.2275 0.0280 0.9513 0.041 Uiso calc R 1 . .
C C3 0.09591(17) 0.06737(10) 1.0241(3) 0.0394(5) Uani d . 1 . .
H H3 0.1074 0.0663 1.1486 0.047 Uiso calc R 1 . .
C C4 0.00719(16) 0.09122(10) 0.9522(3) 0.0362(5) Uani d . 1 . .
H H4 -0.0442 0.1060 1.0302 0.043 Uiso calc R 1 . .
C C5 -0.02862(13) 0.10606(8) 0.4298(2) 0.0247(4) Uani d . 1 . .
C C6 -0.01790(13) 0.16416(8) 0.3824(3) 0.0246(4) Uani d . 1 . .
H H6 0.0460 0.1839 0.3985 0.030 Uiso calc R 1 . .
C C7 -0.10287(13) 0.19501(7) 0.3090(2) 0.0233(4) Uani d . 1 . .
C C8 -0.09853(15) 0.25595(8) 0.2640(3) 0.0306(4) Uani d . 1 . .
H H8 -0.0356 0.2770 0.2763 0.037 Uiso calc R 1 . .
C C9 -0.18366(15) 0.28497(8) 0.2030(3) 0.0326(4) Uani d . 1 . .
H H9 -0.1795 0.3260 0.1747 0.039 Uiso calc R 1 . .
C C10 -0.27770(14) 0.25454(8) 0.1818(3) 0.0292(4) Uani d . 1 . .
H H10 -0.3367 0.2753 0.1407 0.035 Uiso calc R 1 . .
C C11 -0.28390(13) 0.19533(8) 0.2202(3) 0.0266(4) Uani d . 1 . .
H H11 -0.3471 0.1749 0.2032 0.032 Uiso calc R 1 . .
C C12 -0.19730(13) 0.16397(7) 0.2850(2) 0.0226(3) Uani d . 1 . .
C C13 -0.20239(14) 0.10272(8) 0.3295(3) 0.0271(4) Uani d . 1 . .
H H13 -0.2641 0.0813 0.3086 0.033 Uiso calc R 1 . .
C C14 -0.11979(14) 0.07416(7) 0.4021(3) 0.0277(4) Uani d . 1 . .
H H14 -0.1241 0.0333 0.4333 0.033 Uiso calc R 1 . .

loop_
_atom_site_aniso_label
_atom_site_aniso_U_11
_atom_site_aniso_U_22
_atom_site_aniso_U_33
_atom_site_aniso_U_12
_atom_site_aniso_U_13
_atom_site_aniso_U_23
O1 0.0250(6) 0.0400(7) 0.0225(6) 0.0093(5) 0.0003(5) -0.0022(6)
N1 0.0250(7) 0.0328(8) 0.0290(9) 0.0070(6) -0.0002(6) -0.0046(7)
N2 0.0237(7) 0.0350(8) 0.0260(8) 0.0053(6) 0.0005(7) -0.0019(7)
C1 0.0219(8) 0.0222(7) 0.0235(9) -0.0017(6) -0.0003(7) -0.0034(7)
C2 0.0309(10) 0.0381(10) 0.0339(12) 0.0091(8) -0.0079(9) -0.0034(8)
C3 0.0435(12) 0.0513(13) 0.0234(11) 0.0129(10) -0.0051(9) -0.0014(9)
C4 0.0331(10) 0.0500(12) 0.0255(11) 0.0115(9) 0.0047(9) -0.0026(9)
C5 0.0227(8) 0.0335(9) 0.0180(8) 0.0034(7) 0.0001(7) -0.0016(7)
C6 0.0198(8) 0.0323(8) 0.0218(9) -0.0040(6) 0.0013(7) -0.0037(7)
C7 0.0245(8) 0.0275(8) 0.0177(8) -0.0040(7) 0.0020(7) -0.0029(7)
C8 0.0296(9) 0.0299(9) 0.0322(10) -0.0082(7) 0.0042(8) -0.0005(8)
C9 0.0380(10) 0.0240(8) 0.0358(11) -0.0032(7) 0.0041(10) 0.0029(8)
C10 0.0300(9) 0.0314(8) 0.0263(10) 0.0050(7) -0.0013(8) 0.0007(8)
C11 0.0236(8) 0.0318(8) 0.0243(9) -0.0029(6) -0.0013(7) -0.0005(7)
C12 0.0231(8) 0.0261(8) 0.0186(8) -0.0032(6) 0.0007(7) -0.0011(7)
C13 0.0254(8) 0.0275(8) 0.0285(10) -0.0066(7) -0.0034(8) 0.0012(7)
C14 0.0293(9) 0.0236(8) 0.0303(11) -0.0007(7) 0.0006(9) 0.0009(7)

loop_
_atom_type_symbol
_atom_type_description
_atom_type_scat_dispersion_real
_atom_type_scat_dispersion_imag
_atom_type_scat_source
C C 0.0033 0.0000 'International Tables Vol C Tables 4.2.6.8 and 6.1.1.4'
H H 0.0000 0.0000 'International Tables Vol C Tables 4.2.6.8 and 6.1.1.4'
N N 0.0061 0.0000 'International Tables Vol C Tables 4.2.6.8 and 6.1.1.4'
O O 0.0106 0.0000 'International Tables Vol C Tables 4.2.6.8 and 6.1.1.4'

loop_
_geom_angle_atom_site_label_1
_geom_angle_atom_site_label_2
_geom_angle_atom_site_label_3
_geom_angle_site_symmetry_1
_geom_angle_site_symmetry_3
_geom_angle
_geom_angle_publ_flag
C1 O1 C5 . . 117.18(14) ?
C1 N1 C2 . . 114.41(16) ?
C1 N2 C4 . . 114.86(16) ?
N2 C1 N1 . . 128.65(17) ?
N2 C1 O1 . . 118.73(15) ?
N1 C1 O1 . . 112.61(15) ?
N1 C2 C3 . . 123.22(19) ?
N1 C2 H2 . . 118.4 ?
C3 C2 H2 . . 118.4 ?
C2 C3 C4 . . 116.4(2) ?
C2 C3 H3 . . 121.8 ?
C4 C3 H3 . . 121.8 ?
N2 C4 C3 . . 122.46(19) ?
N2 C4 H4 . . 118.8 ?
C3 C4 H4 . . 118.8 ?
C6 C5 C14 . . 122.60(16) ?
C6 C5 O1 . . 118.62(16) ?
C14 C5 O1 . . 118.65(15) ?
C5 C6 C7 . . 119.48(15) ?
C5 C6 H6 . . 120.3 ?
C7 C6 H6 . . 120.3 ?
C8 C7 C6 . . 122.49(15) ?
C8 C7 C12 . . 118.66(16) ?
C6 C7 C12 . . 118.81(14) ?
C9 C8 C7 . . 120.79(16) ?
C9 C8 H8 . . 119.6 ?
C7 C8 H8 . . 119.6 ?
C8 C9 C10 . . 120.66(16) ?
C8 C9 H9 . . 119.7 ?
C10 C9 H9 . . 119.7 ?
C11 C10 C9 . . 120.02(17) ?
C11 C10 H10 . . 120.0 ?
C9 C10 H10 . . 120.0 ?
C10 C11 C12 . . 120.80(16) ?
C10 C11 H11 . . 119.6 ?
C12 C11 H11 . . 119.6 ?
C11 C12 C13 . . 121.86(16) ?
C11 C12 C7 . . 119.05(14) ?
C13 C12 C7 . . 119.08(16) ?
C14 C13 C12 . . 120.94(16) ?
C14 C13 H13 . . 119.5 ?
C12 C13 H13 . . 119.5 ?
C13 C14 C5 . . 118.99(15) ?
C13 C14 H14 . . 120.5 ?
C5 C14 H14 . . 120.5 ?

loop_
_geom_bond_atom_site_label_1
_geom_bond_atom_site_label_2
_geom_bond_site_symmetry_2
_geom_bond_distance
_geom_bond_publ_flag
O1 C1 . 1.362(2) ?
O1 C5 . 1.411(2) ?
N1 C1 . 1.330(2) ?
N1 C2 . 1.334(3) ?
N2 C1 . 1.319(2) ?
N2 C4 . 1.337(3) ?
C2 C3 . 1.370(3) ?
C2 H2 . 0.9500 ?
C3 C4 . 1.383(3) ?
C3 H3 . 0.9500 ?
C4 H4 . 0.9500 ?
C5 C6 . 1.362(2) ?
C5 C14 . 1.402(2) ?
C6 C7 . 1.418(2) ?
C6 H6 . 0.9500 ?
C7 C8 . 1.413(2) ?
C7 C12 . 1.425(2) ?
C8 C9 . 1.365(3) ?
C8 H8 . 0.9500 ?
C9 C10 . 1.411(3) ?
C9 H9 . 0.9500 ?
C10 C11 . 1.365(3) ?
C10 H10 . 0.9500 ?
C11 C12 . 1.416(2) ?
C11 H11 . 0.9500 ?
C12 C13 . 1.420(2) ?
C13 C14 . 1.366(3) ?
C13 H13 . 0.9500 ?
C14 H14 . 0.9500 ?

loop_
_geom_torsion_atom_site_label_1
_geom_torsion_atom_site_label_2
_geom_torsion_atom_site_label_3
_geom_torsion_atom_site_label_4
_geom_torsion_site_symmetry_1
_geom_torsion_site_symmetry_2
_geom_torsion_site_symmetry_3
_geom_torsion_site_symmetry_4
_geom_torsion
_geom_torsion_publ_flag
C4 N2 C1 N1 . . . . 1.5(3) ?
C4 N2 C1 O1 . . . . -177.46(18) ?
C2 N1 C1 N2 . . . . -2.1(3) ?
C2 N1 C1 O1 . . . . 176.91(17) ?
C5 O1 C1 N2 . . . . 3.8(2) ?
C5 O1 C1 N1 . . . . -175.36(14) ?
C1 N1 C2 C3 . . . . 0.7(3) ?
N1 C2 C3 C4 . . . . 1.0(3) ?
C1 N2 C4 C3 . . . . 0.5(3) ?
C2 C3 C4 N2 . . . . -1.7(4) ?
C1 O1 C5 C6 . . . . 96.5(2) ?
C1 O1 C5 C14 . . . . -87.6(2) ?
C14 C5 C6 C7 . . . . 2.8(3) ?
O1 C5 C6 C7 . . . . 178.52(16) ?
C5 C6 C7 C8 . . . . 177.22(18) ?
C5 C6 C7 C12 . . . . -0.6(3) ?
C6 C7 C8 C9 . . . . -176.20(19) ?
C12 C7 C8 C9 . . . . 1.6(3) ?
C7 C8 C9 C10 . . . . -0.7(3) ?
C8 C9 C10 C11 . . . . -0.8(3) ?
C9 C10 C11 C12 . . . . 1.3(3) ?
C10 C11 C12 C13 . . . . 178.62(19) ?
C10 C11 C12 C7 . . . . -0.3(3) ?
C8 C7 C12 C11 . . . . -1.1(3) ?
C6 C7 C12 C11 . . . . 176.80(17) ?
C8 C7 C12 C13 . . . . 179.90(17) ?
C6 C7 C12 C13 . . . . -2.2(3) ?
C11 C12 C13 C14 . . . . -175.94(19) ?
C7 C12 C13 C14 . . . . 3.0(3) ?
C12 C13 C14 C5 . . . . -1.0(3) ?
C6 C5 C14 C13 . . . . -2.0(3) ?
O1 C5 C14 C13 . . . . -177.73(17) ?

loop_
_cod_related_entry_id
_cod_related_entry_database
_cod_related_entry_code
1 ChemSpider 24742822
